data_4119672
loop_
_publ_author_name
'Xin Xu'
'Gerald Kehr'
'Constantin G. Daniliuc'
'Gerhard Erker'

_publ_section_title
;
 Reactions of a Cationic Geminal Zr+/P Pair with Small Molecules
;
_journal_name_full 'Journal of the American Chemical Society'
_journal_page_first 6465
_journal_page_last 6476
_journal_paper_doi 10.1021/ja3110076
_journal_volume 135
_journal_year 2013
_chemical_formula_sum 'C75 H67 B F20 N P Zr'
_chemical_formula_weight 1495.30
_chemical_name_systematic
; 
 ? 
;
_space_group_IT_number 14
_symmetry_cell_setting monoclinic
_symmetry_space_group_name_Hall '-P 2ybc'
_symmetry_space_group_name_H-M 'P 1 21/c 1'
_atom_sites_solution_hydrogens geom
_atom_sites_solution_primary direct
_atom_sites_solution_secondary difmap
_audit_creation_method SHELXL-97
_cell_angle_alpha 90.00
_cell_angle_beta 103.4770(10)
_cell_angle_gamma 90.00
_cell_formula_units_Z 4
_cell_length_a 14.24330(10)
_cell_length_b 32.5730(3)
_cell_length_c 15.0069(2)
_cell_measurement_reflns_used 14529
_cell_measurement_temperature 223(2)
_cell_measurement_theta_max 28.28
_cell_measurement_theta_min 4.08
_cell_volume 6770.69(12)
_computing_cell_refinement 'Collect (Nonius B.V., 1998)'
_computing_data_collection 'Collect (Nonius B.V., 1998)'
_computing_data_reduction 'Denzo-SMN (Otwinowski & Minor, 1997)'
_computing_molecular_graphics 'XP (BrukerAXS, 2000)'
_computing_publication_material 'SHELXL-97 (Sheldrick, 1997)'
_computing_structure_refinement 'SHELXL-97 (Sheldrick, 1997)'
_computing_structure_solution 'SHELXS-97 (Sheldrick, 1990)'
_diffrn_ambient_temperature 223(2)
_diffrn_measured_fraction_theta_full 0.973
_diffrn_measured_fraction_theta_max 0.973
_diffrn_measurement_device_type 'Nonius KappaCCD APEXII'
_diffrn_measurement_method '\w and \f scans'
_diffrn_radiation_monochromator 'Montel mirror'
_diffrn_radiation_source 'rotating anode Nonius FR591'
_diffrn_radiation_type MoK\a
_diffrn_radiation_wavelength 0.71073
_diffrn_reflns_av_R_equivalents 0.054
_diffrn_reflns_av_sigmaI/netI 0.0400
_diffrn_reflns_limit_h_max 16
_diffrn_reflns_limit_h_min -16
_diffrn_reflns_limit_k_max 38
_diffrn_reflns_limit_k_min -36
_diffrn_reflns_limit_l_max 17
_diffrn_reflns_limit_l_min -17
_diffrn_reflns_number 44278
_diffrn_reflns_theta_full 25.00
_diffrn_reflns_theta_max 25.00
_diffrn_reflns_theta_min 4.15
_exptl_absorpt_coefficient_mu 0.286
_exptl_absorpt_correction_T_max 0.9665
_exptl_absorpt_correction_T_min 0.9242
_exptl_absorpt_correction_type multi-scan
_exptl_absorpt_process_details 'Denzo (Otwinowski, Borek, Majewski & Minor, 2003)'
_exptl_crystal_colour yellow
_exptl_crystal_density_diffrn 1.467
_exptl_crystal_description prism
_exptl_crystal_F_000 3056
_exptl_crystal_size_max 0.28
_exptl_crystal_size_mid 0.18
_exptl_crystal_size_min 0.12
_refine_diff_density_max 0.438
_refine_diff_density_min -0.392
_refine_diff_density_rms 0.049
_refine_ls_extinction_method none
_refine_ls_goodness_of_fit_ref 1.089
_refine_ls_hydrogen_treatment constr
_refine_ls_matrix_type full
_refine_ls_number_parameters 960
_refine_ls_number_reflns 11597
_refine_ls_number_restraints 77
_refine_ls_restrained_S_all 1.091
_refine_ls_R_factor_all 0.0596
_refine_ls_R_factor_gt 0.0472
_refine_ls_shift/su_max 0.002
_refine_ls_shift/su_mean 0.000
_refine_ls_structure_factor_coef Fsqd
_refine_ls_weighting_details 'calc w=1/[\s^2^(Fo^2^)+(0.0195P)^2^+8.5947P] where P=(Fo^2^+2Fc^2^)/3'
_refine_ls_weighting_scheme calc
_refine_ls_wR_factor_gt 0.0995
_refine_ls_wR_factor_ref 0.1085
_reflns_number_gt 9833
_reflns_number_total 11597
_reflns_threshold_expression >2sigma(I)
_cod_data_source_file ja3110076_si_008.cif
_cod_data_source_block erk6675
_cod_database_code 4119672

loop_
_symmetry_equiv_pos_as_xyz
'x, y, z'
'-x, y+1/2, -z+1/2'
'-x, -y, -z'
'x, -y-1/2, z-1/2'

loop_
_atom_site_label
_atom_site_type_symbol
_atom_site_fract_x
_atom_site_fract_y
_atom_site_fract_z
_atom_site_U_iso_or_equiv
_atom_site_adp_type
_atom_site_occupancy
_atom_site_symmetry_multiplicity
_atom_site_calc_flag
_atom_site_refinement_flags
_atom_site_disorder_assembly
_atom_site_disorder_group
Zr1 Zr 0.626469(19) 1.115749(9) 1.218425(18) 0.03293(9) Uani 1 1 d . . .
P1 P 0.59494(5) 1.17234(2) 1.33804(5) 0.03459(17) Uani 1 1 d . . .
B1 B 0.9696(2) 0.87888(11) 1.1334(2) 0.0385(7) Uani 1 1 d . . .
N1 N 0.86333(18) 1.13858(9) 1.32914(19) 0.0488(7) Uani 1 1 d . . .
C1 C 0.4968(2) 1.14638(9) 1.26578(18) 0.0367(6) Uani 1 1 d . . .
C2 C 0.3994(2) 1.14874(10) 1.2478(2) 0.0406(7) Uani 1 1 d . . .
C3 C 0.3386(2) 1.12924(12) 1.1621(2) 0.0518(8) Uani 1 1 d . . .
H3A H 0.3789 1.1116 1.1345 0.078 Uiso 1 1 calc R . .
H3B H 0.3104 1.1505 1.1189 0.078 Uiso 1 1 calc R . .
H3C H 0.2876 1.1131 1.1778 0.078 Uiso 1 1 calc R . .
C4 C 0.7849(2) 1.13160(9) 1.2928(2) 0.0402(7) Uani 1 1 d . . .
C5 C 0.9601(3) 1.14786(16) 1.3805(4) 0.0902(15) Uani 1 1 d . A .
H5A H 0.9797 1.1738 1.3573 0.108 Uiso 1 1 calc R . .
H5B H 0.9577 1.1524 1.4445 0.108 Uiso 1 1 calc R . .
C6 C 1.0335(3) 1.1185(2) 1.3795(4) 0.119(2) Uani 1 1 d D . .
H6A H 1.0941 1.1303 1.4149 0.142 Uiso 0.890(10) 1 calc PR A 1
H6B H 1.0196 1.0947 1.4140 0.142 Uiso 0.890(10) 1 calc PR A 1
H6C H 1.0513 1.1111 1.4446 0.142 Uiso 0.110(10) 1 calc PR A 2
H6D H 0.9941 1.0954 1.3503 0.142 Uiso 0.110(10) 1 calc PR A 2
C7 C 1.0518(4) 1.1037(2) 1.2989(5) 0.125(3) Uani 0.890(10) 1 d PD A 1
H7A H 1.0467 1.1272 1.2570 0.149 Uiso 0.890(10) 1 calc PR A 1
H7B H 0.9987 1.0851 1.2722 0.149 Uiso 0.890(10) 1 calc PR A 1
C8 C 1.1425(5) 1.0820(2) 1.2961(5) 0.090(2) Uani 0.890(10) 1 d PDU A 1
H8A H 1.1971 1.0976 1.3303 0.134 Uiso 0.890(10) 1 calc PR A 1
H8B H 1.1474 1.0793 1.2330 0.134 Uiso 0.890(10) 1 calc PR A 1
H8C H 1.1422 1.0550 1.3231 0.134 Uiso 0.890(10) 1 calc PR A 1
C7A C 1.1205(17) 1.1098(9) 1.355(2) 0.056(12) Uiso 0.110(10) 1 d PD A 2
H7A1 H 1.1152 1.1269 1.2999 0.068 Uiso 0.110(10) 1 calc PR A 2
H7A2 H 1.1678 1.1240 1.4027 0.068 Uiso 0.110(10) 1 calc PR A 2
C8A C 1.174(4) 1.0763(16) 1.335(4) 0.092(16) Uiso 0.110(10) 1 d PDU A 2
H8A1 H 1.1932 1.0593 1.3894 0.139 Uiso 0.110(10) 1 calc PR A 2
H8A2 H 1.2309 1.0862 1.3169 0.139 Uiso 0.110(10) 1 calc PR A 2
H8A3 H 1.1346 1.0603 1.2858 0.139 Uiso 0.110(10) 1 calc PR A 2
C11 C 0.6471(2) 1.11159(9) 1.05187(19) 0.0405(7) Uani 1 1 d . . .
C12 C 0.5538(2) 1.12821(9) 1.04616(19) 0.0387(7) Uani 1 1 d . . .
C13 C 0.5665(2) 1.16784(9) 1.08771(18) 0.0372(6) Uani 1 1 d . . .
C14 C 0.6666(2) 1.17477(9) 1.12097(18) 0.0371(6) Uani 1 1 d . . .
C15 C 0.7165(2) 1.13973(9) 1.09841(19) 0.0395(7) Uani 1 1 d . . .
C16 C 0.5920(2) 1.03901(9) 1.1989(2) 0.0409(7) Uani 1 1 d . . .
C17 C 0.5385(2) 1.05202(10) 1.2626(2) 0.0452(7) Uani 1 1 d . . .
C18 C 0.6041(2) 1.06307(9) 1.3448(2) 0.0439(7) Uani 1 1 d . . .
C19 C 0.6989(2) 1.05678(10) 1.3334(2) 0.0450(7) Uani 1 1 d . . .
C20 C 0.6921(2) 1.04306(10) 1.2422(2) 0.0440(7) Uani 1 1 d . . .
C21 C 0.6695(3) 1.07657(11) 0.9945(2) 0.0573(9) Uani 1 1 d . . .
H21A H 0.6766 1.0870 0.9359 0.086 Uiso 1 1 calc R . .
H21B H 0.6173 1.0568 0.9846 0.086 Uiso 1 1 calc R . .
H21C H 0.7291 1.0634 1.0260 0.086 Uiso 1 1 calc R . .
C22 C 0.4617(2) 1.11254(11) 0.9851(2) 0.0530(8) Uani 1 1 d . . .
H22A H 0.4687 1.1113 0.9223 0.080 Uiso 1 1 calc R . .
H22B H 0.4091 1.1309 0.9886 0.080 Uiso 1 1 calc R . .
H22C H 0.4480 1.0853 1.0048 0.080 Uiso 1 1 calc R . .
C23 C 0.4905(2) 1.20036(10) 1.0784(2) 0.0481(8) Uani 1 1 d . . .
H23A H 0.5093 1.2202 1.1275 0.072 Uiso 1 1 calc R . .
H23B H 0.4296 1.1878 1.0817 0.072 Uiso 1 1 calc R . .
H23C H 0.4832 1.2141 1.0198 0.072 Uiso 1 1 calc R . .
C24 C 0.7138(2) 1.21460(10) 1.1556(2) 0.0499(8) Uani 1 1 d . . .
H24A H 0.7750 1.2092 1.1983 0.075 Uiso 1 1 calc R . .
H24B H 0.6721 1.2298 1.1865 0.075 Uiso 1 1 calc R . .
H24C H 0.7248 1.2306 1.1045 0.075 Uiso 1 1 calc R . .
C25 C 0.8225(2) 1.13717(12) 1.1024(2) 0.0538(8) Uani 1 1 d . . .
H25A H 0.8456 1.1098 1.1212 0.081 Uiso 1 1 calc R . .
H25B H 0.8568 1.1570 1.1463 0.081 Uiso 1 1 calc R . .
H25C H 0.8337 1.1431 1.0424 0.081 Uiso 1 1 calc R . .
C26 C 0.5489(3) 1.01526(11) 1.1134(2) 0.0540(8) Uani 1 1 d . . .
H26A H 0.5175 0.9908 1.1293 0.081 Uiso 1 1 calc R . .
H26B H 0.5995 1.0074 1.0833 0.081 Uiso 1 1 calc R . .
H26C H 0.5018 1.0322 1.0724 0.081 Uiso 1 1 calc R . .
C27 C 0.4330(2) 1.04427(12) 1.2552(3) 0.0629(10) Uani 1 1 d . . .
H27A H 0.4248 1.0178 1.2822 0.094 Uiso 1 1 calc R . .
H27B H 0.3990 1.0443 1.1911 0.094 Uiso 1 1 calc R . .
H27C H 0.4070 1.0657 1.2874 0.094 Uiso 1 1 calc R . .
C28 C 0.5756(3) 1.06955(11) 1.4343(2) 0.0596(9) Uani 1 1 d . . .
H28A H 0.5245 1.0899 1.4261 0.089 Uiso 1 1 calc R . .
H28B H 0.6311 1.0791 1.4801 0.089 Uiso 1 1 calc R . .
H28C H 0.5529 1.0438 1.4542 0.089 Uiso 1 1 calc R . .
C29 C 0.7893(3) 1.05461(11) 1.4089(2) 0.0607(9) Uani 1 1 d . . .
H29A H 0.7879 1.0761 1.4534 0.091 Uiso 1 1 calc R . .
H29B H 0.8453 1.0583 1.3833 0.091 Uiso 1 1 calc R . .
H29C H 0.7929 1.0280 1.4387 0.091 Uiso 1 1 calc R . .
C30 C 0.7753(2) 1.02703(11) 1.2066(3) 0.0573(9) Uani 1 1 d . . .
H30A H 0.8232 1.0485 1.2101 0.086 Uiso 1 1 calc R . .
H30B H 0.7523 1.0184 1.1434 0.086 Uiso 1 1 calc R . .
H30C H 0.8041 1.0038 1.2434 0.086 Uiso 1 1 calc R . .
C31 C 0.3412(2) 1.16901(10) 1.3058(2) 0.0428(7) Uani 1 1 d . . .
C32 C 0.2619(2) 1.19372(11) 1.2676(2) 0.0529(8) Uani 1 1 d . . .
H32 H 0.2456 1.1983 1.2040 0.063 Uiso 1 1 calc R . .
C33 C 0.2070(3) 1.21158(12) 1.3219(3) 0.0624(10) Uani 1 1 d . . .
H33 H 0.1544 1.2284 1.2949 0.075 Uiso 1 1 calc R . .
C34 C 0.2285(3) 1.20502(13) 1.4142(3) 0.0661(10) Uani 1 1 d . . .
H34 H 0.1915 1.2176 1.4509 0.079 Uiso 1 1 calc R . .
C35 C 0.3041(3) 1.17996(14) 1.4533(3) 0.0675(11) Uani 1 1 d . . .
H35 H 0.3186 1.1751 1.5168 0.081 Uiso 1 1 calc R . .
C36 C 0.3598(2) 1.16162(12) 1.3990(2) 0.0524(8) Uani 1 1 d . . .
H36 H 0.4107 1.1440 1.4263 0.063 Uiso 1 1 calc R . .
C41 C 0.5885(2) 1.22837(9) 1.33355(19) 0.0364(6) Uani 1 1 d . . .
C42 C 0.5066(2) 1.25098(10) 1.2958(2) 0.0426(7) Uani 1 1 d . . .
H42 H 0.4497 1.2376 1.2654 0.051 Uiso 1 1 calc R . .
C43 C 0.5088(2) 1.29368(10) 1.3032(2) 0.0501(8) Uani 1 1 d . . .
H43 H 0.4533 1.3090 1.2770 0.060 Uiso 1 1 calc R . .
C44 C 0.5911(3) 1.31360(11) 1.3482(2) 0.0534(9) Uani 1 1 d . . .
H44 H 0.5919 1.3424 1.3527 0.064 Uiso 1 1 calc R . .
C45 C 0.6725(3) 1.29129(11) 1.3866(2) 0.0548(9) Uani 1 1 d . . .
H45 H 0.7288 1.3048 1.4182 0.066 Uiso 1 1 calc R . .
C46 C 0.6712(2) 1.24925(10) 1.3788(2) 0.0474(8) Uani 1 1 d . . .
H46 H 0.7274 1.2343 1.4045 0.057 Uiso 1 1 calc R . .
C51 C 0.6303(2) 1.16767(9) 1.46274(19) 0.0377(6) Uani 1 1 d . . .
C52 C 0.5752(2) 1.18435(10) 1.5191(2) 0.0448(7) Uani 1 1 d . . .
H52 H 0.5142 1.1957 1.4931 0.054 Uiso 1 1 calc R . .
C53 C 0.6095(3) 1.18433(11) 1.6131(2) 0.0514(8) Uani 1 1 d . . .
H53 H 0.5706 1.1945 1.6509 0.062 Uiso 1 1 calc R . .
C54 C 0.7005(3) 1.16955(11) 1.6518(2) 0.0520(8) Uani 1 1 d . . .
H54 H 0.7238 1.1699 1.7157 0.062 Uiso 1 1 calc R . .
C55 C 0.7570(2) 1.15438(11) 1.5969(2) 0.0515(8) Uani 1 1 d . . .
H55 H 0.8196 1.1448 1.6232 0.062 Uiso 1 1 calc R . .
C56 C 0.7219(2) 1.15319(10) 1.5027(2) 0.0445(7) Uani 1 1 d . . .
H56 H 0.7607 1.1424 1.4655 0.053 Uiso 1 1 calc R . .
C61 C 0.9160(2) 0.91430(9) 1.0605(2) 0.0394(7) Uani 1 1 d . . .
F62 F 0.76766(12) 0.91869(6) 1.10818(12) 0.0518(5) Uani 1 1 d . . .
C62 C 0.8248(2) 0.93094(9) 1.0528(2) 0.0397(7) Uani 1 1 d . . .
F63 F 0.69518(13) 0.97441(6) 0.98455(14) 0.0602(5) Uani 1 1 d . . .
C63 C 0.7861(2) 0.96060(10) 0.9902(2) 0.0451(7) Uani 1 1 d . . .
F64 F 0.79960(17) 1.00531(7) 0.87084(15) 0.0732(6) Uani 1 1 d . . .
C64 C 0.8381(2) 0.97626(10) 0.9323(2) 0.0492(8) Uani 1 1 d . . .
F65 F 0.98366(15) 0.97731(7) 0.88293(13) 0.0650(5) Uani 1 1 d . . .
C65 C 0.9301(2) 0.96215(10) 0.9385(2) 0.0467(8) Uani 1 1 d . . .
F66 F 1.05725(12) 0.91974(6) 1.00445(12) 0.0538(5) Uani 1 1 d . . .
C66 C 0.9661(2) 0.93252(10) 1.0017(2) 0.0418(7) Uani 1 1 d . . .
C71 C 1.00373(19) 0.83854(10) 1.0813(2) 0.0389(7) Uani 1 1 d . . .
F72 F 0.92743(14) 0.85528(6) 0.92652(12) 0.0556(5) Uani 1 1 d . . .
C72 C 0.9785(2) 0.82886(10) 0.9890(2) 0.0434(7) Uani 1 1 d . . .
F73 F 0.97579(17) 0.78581(7) 0.86125(14) 0.0729(6) Uani 1 1 d . . .
C73 C 1.0014(2) 0.79217(11) 0.9523(2) 0.0510(8) Uani 1 1 d . . .
F74 F 1.07272(17) 0.72654(7) 0.97435(17) 0.0776(7) Uani 1 1 d . . .
C74 C 1.0495(2) 0.76228(11) 1.0090(3) 0.0542(8) Uani 1 1 d . . .
F75 F 1.11942(15) 0.74008(6) 1.15881(15) 0.0679(6) Uani 1 1 d . . .
C75 C 1.0741(2) 0.76945(10) 1.1013(2) 0.0499(8) Uani 1 1 d . . .
F76 F 1.08038(13) 0.81144(6) 1.22660(12) 0.0530(5) Uani 1 1 d . . .
C76 C 1.0528(2) 0.80665(10) 1.1347(2) 0.0436(7) Uani 1 1 d . . .
C81 C 1.0593(2) 0.90428(10) 1.1996(2) 0.0404(7) Uani 1 1 d . . .
F82 F 1.18812(12) 0.87443(6) 1.14554(12) 0.0496(4) Uani 1 1 d . . .
C82 C 1.1567(2) 0.90149(10) 1.2009(2) 0.0434(7) Uani 1 1 d . . .
F83 F 1.32013(13) 0.92133(7) 1.25088(15) 0.0705(6) Uani 1 1 d . . .
C83 C 1.2271(2) 0.92545(11) 1.2552(2) 0.0509(8) Uani 1 1 d . . .
F84 F 1.27060(17) 0.97729(7) 1.36687(16) 0.0817(7) Uani 1 1 d . . .
C84 C 1.2026(3) 0.95355(12) 1.3131(2) 0.0575(9) Uani 1 1 d . . .
F85 F 1.08113(19) 0.98598(7) 1.37118(16) 0.0804(7) Uani 1 1 d . . .
C85 C 1.1071(3) 0.95828(11) 1.3145(2) 0.0568(9) Uani 1 1 d . . .
F86 F 0.94560(14) 0.94132(6) 1.26084(14) 0.0601(5) Uani 1 1 d . . .
C86 C 1.0388(2) 0.93450(10) 1.2580(2) 0.0472(7) Uani 1 1 d . . .
C91 C 0.8981(2) 0.85647(9) 1.19163(19) 0.0383(7) Uani 1 1 d . . .
F92 F 0.79089(12) 0.83920(6) 1.05078(11) 0.0483(4) Uani 1 1 d . . .
C92 C 0.8150(2) 0.83659(10) 1.14337(19) 0.0400(7) Uani 1 1 d . . .
F93 F 0.67618(13) 0.79546(7) 1.12955(13) 0.0613(5) Uani 1 1 d . . .
C93 C 0.7550(2) 0.81330(11) 1.1825(2) 0.0464(7) Uani 1 1 d . . .
F94 F 0.71855(15) 0.78615(7) 1.31681(14) 0.0696(6) Uani 1 1 d . . .
C94 C 0.7760(2) 0.80842(11) 1.2758(2) 0.0510(8) Uani 1 1 d . . .
F95 F 0.87945(14) 0.82196(7) 1.41908(12) 0.0647(6) Uani 1 1 d . . .
C95 C 0.8572(2) 0.82673(11) 1.3272(2) 0.0487(8) Uani 1 1 d . . .
F96 F 0.99496(12) 0.86540(6) 1.34350(12) 0.0536(5) Uani 1 1 d . . .
C96 C 0.9157(2) 0.84998(10) 1.2855(2) 0.0430(7) Uani 1 1 d . . .
C100 C 1.3425(19) 1.0996(8) 1.6903(16) 0.129(7) Uani 0.45(2) 1 d PDU B 1
H10A H 1.3335 1.1294 1.6904 0.154 Uiso 0.45(2) 1 calc PR B 1
H10B H 1.3262 1.0883 1.7453 0.154 Uiso 0.45(2) 1 calc PR B 1
C101 C 1.2773(14) 1.0816(7) 1.607(2) 0.128(6) Uani 0.45(2) 1 d PDU B 1
H10C H 1.2358 1.1027 1.5714 0.154 Uiso 0.45(2) 1 calc PR B 1
H10D H 1.2367 1.0599 1.6236 0.154 Uiso 0.45(2) 1 calc PR B 1
C102 C 1.346(2) 1.0642(10) 1.5544(15) 0.120(7) Uani 0.45(2) 1 d PDU B 1
H10E H 1.3575 1.0839 1.5087 0.144 Uiso 0.45(2) 1 calc PR B 1
H10F H 1.3210 1.0387 1.5235 0.144 Uiso 0.45(2) 1 calc PR B 1
C103 C 1.4372(17) 1.0565(8) 1.6267(16) 0.113(6) Uani 0.45(2) 1 d PDU B 1
H10G H 1.4357 1.0298 1.6563 0.136 Uiso 0.45(2) 1 calc PR B 1
H10H H 1.4946 1.0582 1.6014 0.136 Uiso 0.45(2) 1 calc PR B 1
C104 C 1.4338(16) 1.0911(9) 1.6915(18) 0.137(8) Uani 0.45(2) 1 d PDU B 1
H10I H 1.4683 1.0833 1.7536 0.165 Uiso 0.45(2) 1 calc PR B 1
H10J H 1.4653 1.1154 1.6731 0.165 Uiso 0.45(2) 1 calc PR B 1
C110 C 1.3319(16) 1.0770(7) 1.7081(13) 0.129(6) Uani 0.55(2) 1 d PDU B 2
H11A H 1.3092 1.1035 1.7259 0.155 Uiso 0.55(2) 1 calc PR B 2
H11B H 1.3219 1.0563 1.7524 0.155 Uiso 0.55(2) 1 calc PR B 2
C111 C 1.2756(13) 1.0657(7) 1.6148(19) 0.146(6) Uani 0.55(2) 1 d PDU B 2
H11C H 1.2377 1.0890 1.5844 0.176 Uiso 0.55(2) 1 calc PR B 2
H11D H 1.2323 1.0425 1.6170 0.176 Uiso 0.55(2) 1 calc PR B 2
C112 C 1.3536(17) 1.0540(9) 1.5674(14) 0.128(7) Uani 0.55(2) 1 d PDU B 2
H11E H 1.3343 1.0607 1.5020 0.153 Uiso 0.55(2) 1 calc PR B 2
H11F H 1.3674 1.0246 1.5740 0.153 Uiso 0.55(2) 1 calc PR B 2
C113 C 1.4405(12) 1.0788(7) 1.6140(11) 0.105(5) Uani 0.55(2) 1 d PDU B 2
H11G H 1.5010 1.0651 1.6110 0.126 Uiso 0.55(2) 1 calc PR B 2
H11H H 1.4393 1.1065 1.5881 0.126 Uiso 0.55(2) 1 calc PR B 2
C114 C 1.4258(15) 1.0795(9) 1.7095(11) 0.135(7) Uani 0.55(2) 1 d PDU B 2
H11I H 1.4601 1.0564 1.7443 0.161 Uiso 0.55(2) 1 calc PR B 2
H11J H 1.4523 1.1050 1.7399 0.161 Uiso 0.55(2) 1 calc PR B 2

loop_
_atom_site_aniso_label
_atom_site_aniso_U_11
_atom_site_aniso_U_22
_atom_site_aniso_U_33
_atom_site_aniso_U_23
_atom_site_aniso_U_13
_atom_site_aniso_U_12
Zr1 0.03434(15) 0.03773(16) 0.02671(14) -0.00135(12) 0.00708(10) -0.00181(11)
P1 0.0334(4) 0.0419(4) 0.0276(4) -0.0016(3) 0.0053(3) 0.0013(3)
B1 0.0353(17) 0.047(2) 0.0331(17) 0.0041(15) 0.0090(13) 0.0030(14)
N1 0.0379(15) 0.0539(17) 0.0515(16) -0.0063(13) 0.0039(12) 0.0041(12)
C1 0.0378(15) 0.0432(16) 0.0290(14) 0.0028(12) 0.0076(12) -0.0027(12)
C2 0.0398(16) 0.0469(18) 0.0349(16) 0.0045(14) 0.0082(12) -0.0050(13)
C3 0.0434(17) 0.072(2) 0.0379(17) -0.0075(16) 0.0051(14) -0.0097(16)
C4 0.0435(18) 0.0422(17) 0.0353(16) -0.0049(13) 0.0100(13) 0.0029(13)
C5 0.040(2) 0.097(3) 0.118(4) -0.028(3) -0.015(2) 0.005(2)
C6 0.053(3) 0.149(6) 0.142(5) -0.041(4) -0.003(3) 0.002(3)
C7 0.080(4) 0.154(6) 0.120(6) -0.081(5) -0.018(4) 0.017(4)
C8 0.083(4) 0.093(4) 0.097(5) -0.012(4) 0.029(4) -0.017(3)
C11 0.0505(17) 0.0436(17) 0.0307(15) -0.0007(13) 0.0161(13) -0.0008(14)
C12 0.0446(16) 0.0440(17) 0.0276(14) -0.0031(13) 0.0088(12) -0.0076(13)
C13 0.0411(15) 0.0441(17) 0.0273(14) 0.0056(12) 0.0097(12) 0.0010(13)
C14 0.0432(16) 0.0407(16) 0.0282(14) 0.0018(12) 0.0099(12) -0.0055(13)
C15 0.0425(16) 0.0445(17) 0.0335(15) 0.0027(13) 0.0128(12) -0.0018(13)
C16 0.0517(17) 0.0343(16) 0.0365(16) 0.0005(13) 0.0096(13) -0.0013(13)
C17 0.0518(18) 0.0428(18) 0.0442(18) 0.0042(14) 0.0176(14) -0.0038(14)
C18 0.061(2) 0.0370(16) 0.0355(16) 0.0029(13) 0.0151(14) -0.0021(14)
C19 0.0555(19) 0.0377(17) 0.0382(17) 0.0061(14) 0.0037(14) -0.0012(14)
C20 0.0489(17) 0.0405(17) 0.0429(17) 0.0042(14) 0.0115(14) 0.0014(14)
C21 0.079(2) 0.051(2) 0.047(2) -0.0068(16) 0.0263(18) 0.0003(18)
C22 0.0557(19) 0.067(2) 0.0330(16) -0.0036(16) 0.0034(14) -0.0116(17)
C23 0.0537(19) 0.0511(19) 0.0391(17) 0.0054(15) 0.0102(14) 0.0078(15)
C24 0.060(2) 0.0488(19) 0.0416(18) -0.0005(15) 0.0136(15) -0.0125(16)
C25 0.0476(18) 0.071(2) 0.0482(19) 0.0041(17) 0.0213(15) 0.0006(17)
C26 0.066(2) 0.051(2) 0.0440(19) -0.0081(16) 0.0099(16) -0.0099(16)
C27 0.057(2) 0.058(2) 0.080(3) 0.003(2) 0.0281(19) -0.0137(17)
C28 0.090(3) 0.053(2) 0.0423(19) 0.0014(16) 0.0276(18) -0.0064(19)
C29 0.070(2) 0.050(2) 0.053(2) 0.0097(17) -0.0046(17) 0.0019(17)
C30 0.055(2) 0.058(2) 0.061(2) 0.0017(18) 0.0166(17) 0.0107(17)
C31 0.0339(15) 0.0534(19) 0.0420(17) -0.0005(15) 0.0105(13) -0.0080(13)
C32 0.0445(18) 0.062(2) 0.052(2) 0.0037(17) 0.0112(15) 0.0022(16)
C33 0.050(2) 0.065(2) 0.075(3) 0.001(2) 0.0190(18) 0.0086(17)
C34 0.060(2) 0.074(3) 0.074(3) -0.013(2) 0.035(2) 0.001(2)
C35 0.068(2) 0.093(3) 0.049(2) -0.002(2) 0.0277(18) -0.004(2)
C36 0.0467(18) 0.070(2) 0.0438(18) 0.0034(17) 0.0172(15) 0.0018(16)
C41 0.0389(15) 0.0418(16) 0.0304(14) 0.0023(13) 0.0121(12) 0.0002(12)
C42 0.0387(16) 0.0511(19) 0.0398(17) 0.0026(14) 0.0129(13) 0.0017(13)
C43 0.0531(19) 0.0488(19) 0.055(2) 0.0045(16) 0.0251(16) 0.0103(15)
C44 0.077(2) 0.0405(18) 0.051(2) -0.0025(16) 0.0320(18) -0.0040(17)
C45 0.064(2) 0.056(2) 0.0441(19) -0.0050(16) 0.0124(16) -0.0175(18)
C46 0.0444(17) 0.052(2) 0.0433(18) 0.0007(15) 0.0054(14) -0.0044(14)
C51 0.0411(16) 0.0399(16) 0.0306(15) -0.0005(13) 0.0054(12) 0.0022(12)
C52 0.0458(17) 0.054(2) 0.0333(16) -0.0020(14) 0.0077(13) 0.0075(14)
C53 0.066(2) 0.057(2) 0.0338(17) -0.0028(15) 0.0175(15) 0.0053(17)
C54 0.068(2) 0.058(2) 0.0267(16) 0.0003(15) 0.0049(15) 0.0036(17)
C55 0.0501(18) 0.063(2) 0.0359(17) 0.0041(16) 0.0000(14) 0.0043(16)
C56 0.0441(17) 0.0530(19) 0.0350(16) -0.0013(14) 0.0060(13) 0.0052(14)
C61 0.0399(16) 0.0443(17) 0.0336(15) 0.0037(13) 0.0081(12) 0.0011(13)
F62 0.0446(10) 0.0627(12) 0.0526(11) 0.0083(9) 0.0204(8) 0.0111(9)
C62 0.0413(16) 0.0432(17) 0.0354(16) 0.0019(13) 0.0103(12) 0.0034(13)
F63 0.0524(11) 0.0576(12) 0.0664(13) 0.0033(10) 0.0053(9) 0.0210(9)
C63 0.0441(17) 0.0429(18) 0.0447(18) -0.0024(15) 0.0031(14) 0.0102(14)
F64 0.0901(16) 0.0570(13) 0.0670(14) 0.0281(11) 0.0072(11) 0.0140(11)
C64 0.064(2) 0.0382(17) 0.0402(17) 0.0077(14) 0.0027(15) 0.0050(15)
F65 0.0793(14) 0.0672(13) 0.0527(12) 0.0163(10) 0.0240(10) -0.0100(11)
C65 0.059(2) 0.0450(18) 0.0359(16) 0.0050(14) 0.0114(14) -0.0058(15)
F66 0.0447(10) 0.0693(13) 0.0518(11) 0.0105(10) 0.0203(8) 0.0037(9)
C66 0.0381(16) 0.0494(18) 0.0386(16) 0.0017(14) 0.0102(13) 0.0024(13)
C71 0.0292(14) 0.0489(18) 0.0388(16) 0.0038(14) 0.0085(12) -0.0015(12)
F72 0.0649(12) 0.0603(12) 0.0367(10) 0.0038(9) 0.0017(8) 0.0128(10)
C72 0.0374(16) 0.0508(19) 0.0412(17) 0.0064(15) 0.0073(13) 0.0029(13)
F73 0.0896(16) 0.0788(16) 0.0458(12) -0.0155(11) 0.0066(11) 0.0099(12)
C73 0.0501(19) 0.057(2) 0.0445(19) -0.0060(16) 0.0079(15) -0.0022(16)
F74 0.0874(16) 0.0544(13) 0.0867(16) -0.0170(12) 0.0117(13) 0.0143(11)
C74 0.0480(19) 0.048(2) 0.066(2) -0.0045(18) 0.0130(16) 0.0049(15)
F75 0.0688(13) 0.0525(12) 0.0747(14) 0.0115(11) 0.0011(11) 0.0164(10)
C75 0.0414(17) 0.0459(19) 0.058(2) 0.0085(16) 0.0038(15) 0.0039(14)
F76 0.0529(11) 0.0598(12) 0.0409(10) 0.0063(9) 0.0002(8) 0.0066(9)
C76 0.0333(15) 0.054(2) 0.0416(17) 0.0051(15) 0.0054(13) -0.0001(13)
C81 0.0404(16) 0.0450(17) 0.0355(16) 0.0068(14) 0.0083(12) 0.0004(13)
F82 0.0375(9) 0.0617(12) 0.0504(11) 0.0033(9) 0.0121(8) 0.0027(8)
C82 0.0428(16) 0.0509(19) 0.0351(16) 0.0101(14) 0.0062(13) -0.0013(14)
F83 0.0404(11) 0.0905(16) 0.0754(14) 0.0123(12) 0.0027(9) -0.0146(10)
C83 0.0438(18) 0.058(2) 0.0475(19) 0.0125(17) 0.0031(14) -0.0079(15)
F84 0.0876(16) 0.0768(16) 0.0685(15) -0.0050(12) -0.0067(12) -0.0346(13)
C84 0.064(2) 0.056(2) 0.0446(19) 0.0073(17) -0.0018(16) -0.0194(18)
F85 0.1090(18) 0.0661(15) 0.0671(15) -0.0203(12) 0.0222(13) -0.0094(13)
C85 0.075(2) 0.050(2) 0.0433(19) -0.0024(16) 0.0112(17) -0.0060(18)
F86 0.0579(12) 0.0628(13) 0.0619(13) -0.0084(10) 0.0185(9) 0.0078(10)
C86 0.0477(18) 0.0509(19) 0.0434(18) 0.0057(15) 0.0115(14) 0.0000(15)
C91 0.0352(15) 0.0450(17) 0.0351(15) 0.0041(13) 0.0092(12) 0.0043(12)
F92 0.0422(9) 0.0673(12) 0.0330(9) 0.0048(8) 0.0036(7) -0.0026(8)
C92 0.0381(15) 0.0501(18) 0.0312(15) 0.0069(13) 0.0069(12) 0.0036(13)
F93 0.0434(10) 0.0835(15) 0.0543(12) 0.0056(11) 0.0061(9) -0.0153(10)
C93 0.0381(16) 0.057(2) 0.0433(18) 0.0052(15) 0.0080(13) -0.0029(14)
F94 0.0625(12) 0.0940(17) 0.0567(12) 0.0143(12) 0.0230(10) -0.0221(11)
C94 0.0464(18) 0.063(2) 0.0476(19) 0.0120(17) 0.0196(15) -0.0036(16)
F95 0.0650(12) 0.0951(16) 0.0353(10) 0.0119(10) 0.0142(9) -0.0103(11)
C95 0.0467(18) 0.068(2) 0.0326(16) 0.0089(15) 0.0117(13) 0.0022(16)
F96 0.0482(10) 0.0731(13) 0.0368(10) 0.0049(9) 0.0047(8) -0.0098(9)
C96 0.0362(15) 0.0533(19) 0.0376(16) 0.0034(14) 0.0045(12) 0.0019(14)
C100 0.168(13) 0.117(15) 0.114(13) 0.002(11) 0.059(10) 0.067(14)
C101 0.080(8) 0.083(14) 0.218(14) 0.050(12) 0.028(9) -0.007(8)
C102 0.175(13) 0.107(16) 0.081(9) 0.000(9) 0.037(10) -0.004(12)
C103 0.125(10) 0.122(16) 0.098(11) 0.019(11) 0.037(8) 0.051(12)
C104 0.125(11) 0.198(18) 0.103(14) -0.024(13) 0.053(10) -0.064(11)
C110 0.167(11) 0.136(15) 0.111(9) 0.044(10) 0.088(8) 0.048(12)
C111 0.111(9) 0.097(14) 0.232(14) 0.034(12) 0.041(10) -0.037(9)
C112 0.155(11) 0.093(12) 0.120(12) -0.031(10) 0.004(11) 0.002(9)
C113 0.112(8) 0.134(14) 0.075(7) 0.019(9) 0.036(6) 0.019(10)
C114 0.154(12) 0.191(17) 0.071(8) 0.001(9) 0.053(7) -0.008(11)

loop_
_atom_type_symbol
_atom_type_description
_atom_type_scat_dispersion_real
_atom_type_scat_dispersion_imag
_atom_type_scat_source
C C 0.0033 0.0016 'International Tables Vol C Tables 4.2.6.8 and 6.1.1.4'
H H 0.0000 0.0000 'International Tables Vol C Tables 4.2.6.8 and 6.1.1.4'
B B 0.0013 0.0007 'International Tables Vol C Tables 4.2.6.8 and 6.1.1.4'
N N 0.0061 0.0033 'International Tables Vol C Tables 4.2.6.8 and 6.1.1.4'
F F 0.0171 0.0103 'International Tables Vol C Tables 4.2.6.8 and 6.1.1.4'
P P 0.1023 0.0942 'International Tables Vol C Tables 4.2.6.8 and 6.1.1.4'
Zr Zr -2.9673 0.5597 'International Tables Vol C Tables 4.2.6.8 and 6.1.1.4'

loop_
_geom_angle_atom_site_label_1
_geom_angle_atom_site_label_2
_geom_angle_atom_site_label_3
_geom_angle
C4 Zr1 C1 120.18(10)
C4 Zr1 C20 81.69(10)
C1 Zr1 C20 130.00(10)
C4 Zr1 C16 114.26(10)
C1 Zr1 C16 107.88(10)
C20 Zr1 C16 32.59(10)
C4 Zr1 C14 77.71(10)
C1 Zr1 C14 98.61(10)
C20 Zr1 C14 131.04(10)
C16 Zr1 C14 137.13(9)
C4 Zr1 C15 71.44(10)
C1 Zr1 C15 129.79(10)
C20 Zr1 C15 98.89(10)
C16 Zr1 C15 109.40(10)
C14 Zr1 C15 32.34(9)
C4 Zr1 C12 124.18(10)
C1 Zr1 C12 94.37(9)
C20 Zr1 C12 109.60(10)
C16 Zr1 C12 91.00(9)
C14 Zr1 C12 53.18(9)
C15 Zr1 C12 53.02(9)
C4 Zr1 C13 109.27(10)
C1 Zr1 C13 78.86(9)
C20 Zr1 C13 139.86(10)
C16 Zr1 C13 122.38(10)
C14 Zr1 C13 31.92(9)
C15 Zr1 C13 52.96(9)
C12 Zr1 C13 32.06(9)
C4 Zr1 C11 99.15(10)
C1 Zr1 C11 126.04(10)
C20 Zr1 C11 88.05(10)
C16 Zr1 C11 84.25(9)
C14 Zr1 C11 52.89(9)
C15 Zr1 C11 31.74(9)
C12 Zr1 C11 31.84(9)
C13 Zr1 C11 52.61(9)
C4 Zr1 C17 121.81(11)
C1 Zr1 C17 78.57(10)
C20 Zr1 C17 53.20(10)
C16 Zr1 C17 32.04(10)
C14 Zr1 C17 159.10(10)
C15 Zr1 C17 140.81(10)
C12 Zr1 C17 106.11(10)
C13 Zr1 C17 128.82(10)
C11 Zr1 C17 112.08(10)
C4 Zr1 C19 70.07(10)
C1 Zr1 C19 109.15(10)
C20 Zr1 C19 31.87(10)
C16 Zr1 C19 52.74(10)
C14 Zr1 C19 144.95(10)
C15 Zr1 C19 119.98(10)
C12 Zr1 C19 140.94(10)
C13 Zr1 C19 171.31(10)
C11 Zr1 C19 118.71(10)
C17 Zr1 C19 52.05(10)
C4 Zr1 C18 93.77(10)
C1 Zr1 C18 79.81(10)
C20 Zr1 C18 52.67(10)
C16 Zr1 C18 52.53(9)
C14 Zr1 C18 169.20(9)
C15 Zr1 C18 150.38(10)
C12 Zr1 C18 137.42(10)
C13 Zr1 C18 154.33(10)
C11 Zr1 C18 136.25(10)
C17 Zr1 C18 31.31(10)
C19 Zr1 C18 31.24(10)
C4 Zr1 P1 79.74(7)
C1 Zr1 P1 40.54(7)
C20 Zr1 P1 131.30(7)
C16 Zr1 P1 133.82(7)
C14 Zr1 P1 87.75(7)
C15 Zr1 P1 116.73(7)
C12 Zr1 P1 118.12(7)
C13 Zr1 P1 88.83(7)
C11 Zr1 P1 139.18(7)
C17 Zr1 P1 102.30(7)
C19 Zr1 P1 99.47(7)
C18 Zr1 P1 84.17(7)
C1 P1 C51 125.23(13)
C1 P1 C41 115.36(14)
C51 P1 C41 96.92(13)
C1 P1 Zr1 59.57(10)
C51 P1 Zr1 125.38(10)
C41 P1 Zr1 132.55(9)
C81 B1 C61 102.9(2)
C81 B1 C91 112.9(2)
C61 B1 C91 114.3(2)
C81 B1 C71 114.3(2)
C61 B1 C71 112.5(2)
C91 B1 C71 100.6(2)
C4 N1 C5 176.2(4)
C2 C1 P1 136.1(2)
C2 C1 Zr1 143.7(2)
P1 C1 Zr1 79.89(10)
C1 C2 C31 126.4(3)
C1 C2 C3 120.2(3)
C31 C2 C3 113.4(3)
C2 C3 H3A 109.5
C2 C3 H3B 109.5
H3A C3 H3B 109.5
C2 C3 H3C 109.5
H3A C3 H3C 109.5
H3B C3 H3C 109.5
N1 C4 Zr1 178.6(3)
C6 C5 N1 117.8(4)
C6 C5 H5A 107.8
N1 C5 H5A 107.8
C6 C5 H5B 107.8
N1 C5 H5B 107.8
H5A C5 H5B 107.2
C7 C6 C7A 48.6(15)
C7 C6 C5 122.3(6)
C7A C6 C5 146.8(14)
C7 C6 H6A 106.8
C7A C6 H6A 60.1
C5 C6 H6A 106.8
C7 C6 H6B 106.8
C7A C6 H6B 106.3
C5 C6 H6B 106.8
H6A C6 H6B 106.6
C7 C6 H6C 136.7
C7A C6 H6C 100.1
C5 C6 H6C 100.1
H6A C6 H6C 64.3
H6B C6 H6C 46.8
C7 C6 H6D 63.0
C7A C6 H6D 100.1
C5 C6 H6D 100.1
H6A C6 H6D 152.1
H6B C6 H6D 57.4
H6C C6 H6D 104.2
C6 C7 C8 122.3(5)
C6 C7 H7A 106.7
C8 C7 H7A 106.7
C6 C7 H7B 106.7
C8 C7 H7B 106.7
H7A C7 H7B 106.6
C8A C7A C6 140(3)
C8A C7A H7A1 102.0
C6 C7A H7A1 102.0
C8A C7A H7A2 102.0
C6 C7A H7A2 102.0
H7A1 C7A H7A2 104.8
C7A C8A H8A1 109.5
C7A C8A H8A2 109.5
H8A1 C8A H8A2 109.5
C7A C8A H8A3 109.5
H8A1 C8A H8A3 109.5
H8A2 C8A H8A3 109.5
C15 C11 C12 108.7(3)
C15 C11 C21 123.9(3)
C12 C11 C21 125.1(3)
C15 C11 Zr1 73.23(16)
C12 C11 Zr1 73.91(16)
C21 C11 Zr1 132.7(2)
C11 C12 C13 107.3(3)
C11 C12 C22 125.4(3)
C13 C12 C22 125.2(3)
C11 C12 Zr1 74.25(16)
C13 C12 Zr1 74.00(16)
C22 C12 Zr1 130.2(2)
C14 C13 C12 108.3(3)
C14 C13 C23 124.6(3)
C12 C13 C23 125.7(3)
C14 C13 Zr1 73.10(16)
C12 C13 Zr1 73.94(16)
C23 C13 Zr1 129.74(19)
C13 C14 C15 107.8(3)
C13 C14 C24 126.5(3)
C15 C14 C24 124.5(3)
C13 C14 Zr1 74.99(16)
C15 C14 Zr1 74.02(16)
C24 C14 Zr1 126.45(19)
C11 C15 C14 107.9(3)
C11 C15 C25 124.6(3)
C14 C15 C25 126.0(3)
C11 C15 Zr1 75.03(16)
C14 C15 Zr1 73.64(16)
C25 C15 Zr1 128.2(2)
C17 C16 C20 107.6(3)
C17 C16 C26 123.6(3)
C20 C16 C26 127.0(3)
C17 C16 Zr1 75.47(18)
C20 C16 Zr1 73.29(17)
C26 C16 Zr1 129.2(2)
C18 C17 C16 108.4(3)
C18 C17 C27 123.7(3)
C16 C17 C27 125.8(3)
C18 C17 Zr1 76.01(18)
C16 C17 Zr1 72.49(17)
C27 C17 Zr1 130.6(2)
C17 C18 C19 108.2(3)
C17 C18 C28 123.8(3)
C19 C18 C28 126.3(3)
C17 C18 Zr1 72.68(17)
C19 C18 Zr1 74.18(17)
C28 C18 Zr1 130.9(2)
C18 C19 C20 108.0(3)
C18 C19 C29 126.0(3)
C20 C19 C29 124.4(3)
C18 C19 Zr1 74.58(17)
C20 C19 Zr1 70.71(17)
C29 C19 Zr1 131.7(2)
C19 C20 C16 107.7(3)
C19 C20 C30 124.7(3)
C16 C20 C30 126.3(3)
C19 C20 Zr1 77.43(18)
C16 C20 Zr1 74.12(17)
C30 C20 Zr1 124.7(2)
C11 C21 H21A 109.5
C11 C21 H21B 109.5
H21A C21 H21B 109.5
C11 C21 H21C 109.5
H21A C21 H21C 109.5
H21B C21 H21C 109.5
C12 C22 H22A 109.5
C12 C22 H22B 109.5
H22A C22 H22B 109.5
C12 C22 H22C 109.5
H22A C22 H22C 109.5
H22B C22 H22C 109.5
C13 C23 H23A 109.5
C13 C23 H23B 109.5
H23A C23 H23B 109.5
C13 C23 H23C 109.5
H23A C23 H23C 109.5
H23B C23 H23C 109.5
C14 C24 H24A 109.5
C14 C24 H24B 109.5
H24A C24 H24B 109.5
C14 C24 H24C 109.5
H24A C24 H24C 109.5
H24B C24 H24C 109.5
C15 C25 H25A 109.5
C15 C25 H25B 109.5
H25A C25 H25B 109.5
C15 C25 H25C 109.5
H25A C25 H25C 109.5
H25B C25 H25C 109.5
C16 C26 H26A 109.5
C16 C26 H26B 109.5
H26A C26 H26B 109.5
C16 C26 H26C 109.5
H26A C26 H26C 109.5
H26B C26 H26C 109.5
C17 C27 H27A 109.5
C17 C27 H27B 109.5
H27A C27 H27B 109.5
C17 C27 H27C 109.5
H27A C27 H27C 109.5
H27B C27 H27C 109.5
C18 C28 H28A 109.5
C18 C28 H28B 109.5
H28A C28 H28B 109.5
C18 C28 H28C 109.5
H28A C28 H28C 109.5
H28B C28 H28C 109.5
C19 C29 H29A 109.5
C19 C29 H29B 109.5
H29A C29 H29B 109.5
C19 C29 H29C 109.5
H29A C29 H29C 109.5
H29B C29 H29C 109.5
C20 C30 H30A 109.5
C20 C30 H30B 109.5
H30A C30 H30B 109.5
C20 C30 H30C 109.5
H30A C30 H30C 109.5
H30B C30 H30C 109.5
C36 C31 C32 117.5(3)
C36 C31 C2 120.8(3)
C32 C31 C2 121.5(3)
C33 C32 C31 121.0(3)
C33 C32 H32 119.5
C31 C32 H32 119.5
C34 C33 C32 120.6(4)
C34 C33 H33 119.7
C32 C33 H33 119.7
C33 C34 C35 119.8(3)
C33 C34 H34 120.1
C35 C34 H34 120.1
C34 C35 C36 120.1(4)
C34 C35 H35 119.9
C36 C35 H35 119.9
C31 C36 C35 121.0(3)
C31 C36 H36 119.5
C35 C36 H36 119.5
C42 C41 C46 118.4(3)
C42 C41 P1 125.2(2)
C46 C41 P1 116.1(2)
C41 C42 C43 119.8(3)
C41 C42 H42 120.1
C43 C42 H42 120.1
C44 C43 C42 120.7(3)
C44 C43 H43 119.6
C42 C43 H43 119.6
C43 C44 C45 119.8(3)
C43 C44 H44 120.1
C45 C44 H44 120.1
C46 C45 C44 119.8(3)
C46 C45 H45 120.1
C44 C45 H45 120.1
C45 C46 C41 121.4(3)
C45 C46 H46 119.3
C41 C46 H46 119.3
C56 C51 C52 118.5(3)
C56 C51 P1 118.6(2)
C52 C51 P1 122.0(2)
C53 C52 C51 120.3(3)
C53 C52 H52 119.8
C51 C52 H52 119.8
C54 C53 C52 120.3(3)
C54 C53 H53 119.8
C52 C53 H53 119.8
C55 C54 C53 120.0(3)
C55 C54 H54 120.0
C53 C54 H54 120.0
C54 C55 C56 120.0(3)
C54 C55 H55 120.0
C56 C55 H55 120.0
C51 C56 C55 120.7(3)
C51 C56 H56 119.6
C55 C56 H56 119.6
C62 C61 C66 112.9(3)
C62 C61 B1 127.4(3)
C66 C61 B1 119.5(3)
F62 C62 C63 115.2(3)
F62 C62 C61 121.3(3)
C63 C62 C61 123.5(3)
F63 C63 C64 119.2(3)
F63 C63 C62 120.2(3)
C64 C63 C62 120.6(3)
F64 C64 C63 120.3(3)
F64 C64 C65 120.8(3)
C63 C64 C65 118.9(3)
F65 C65 C66 120.9(3)
F65 C65 C64 120.3(3)
C66 C65 C64 118.8(3)
F66 C66 C65 116.1(3)
F66 C66 C61 118.6(3)
C65 C66 C61 125.3(3)
C72 C71 C76 112.6(3)
C72 C71 B1 128.0(3)
C76 C71 B1 118.7(3)
F72 C72 C71 121.4(3)
F72 C72 C73 114.2(3)
C71 C72 C73 124.3(3)
F73 C73 C74 120.0(3)
F73 C73 C72 120.2(3)
C74 C73 C72 119.7(3)
F74 C74 C75 120.7(3)
F74 C74 C73 120.5(3)
C75 C74 C73 118.8(3)
F75 C75 C74 119.9(3)
F75 C75 C76 120.4(3)
C74 C75 C76 119.7(3)
F76 C76 C75 116.0(3)
F76 C76 C71 119.2(3)
C75 C76 C71 124.8(3)
C82 C81 C86 113.2(3)
C82 C81 B1 127.5(3)
C86 C81 B1 119.2(3)
F82 C82 C83 115.6(3)
F82 C82 C81 120.4(3)
C83 C82 C81 124.0(3)
F83 C83 C84 119.9(3)
F83 C83 C82 120.2(3)
C84 C83 C82 120.0(3)
F84 C84 C83 120.7(3)
F84 C84 C85 120.1(4)
C83 C84 C85 119.1(3)
F85 C85 C86 120.6(3)
F85 C85 C84 120.1(3)
C86 C85 C84 119.3(3)
F86 C86 C85 116.5(3)
F86 C86 C81 119.1(3)
C85 C86 C81 124.5(3)
C96 C91 C92 112.8(3)
C96 C91 B1 127.9(3)
C92 C91 B1 118.8(2)
F92 C92 C93 116.0(3)
F92 C92 C91 119.1(3)
C93 C92 C91 124.9(3)
F93 C93 C94 120.4(3)
F93 C93 C92 120.2(3)
C94 C93 C92 119.4(3)
F94 C94 C95 120.1(3)
F94 C94 C93 121.2(3)
C95 C94 C93 118.7(3)
F95 C95 C94 119.5(3)
F95 C95 C96 120.3(3)
C94 C95 C96 120.2(3)
F96 C96 C95 114.4(3)
F96 C96 C91 121.5(3)
C95 C96 C91 124.0(3)
C104 C100 C101 110.3(12)
C104 C100 H10A 109.6
C101 C100 H10A 109.6
C104 C100 H10B 109.6
C101 C100 H10B 109.6
H10A C100 H10B 108.1
C100 C101 C102 103.4(11)
C100 C101 H10C 111.1
C102 C101 H10C 111.1
C100 C101 H10D 111.1
C102 C101 H10D 111.1
H10C C101 H10D 109.0
C101 C102 C103 104.0(12)
C101 C102 H10E 111.0
C103 C102 H10E 111.0
C101 C102 H10F 111.0
C103 C102 H10F 111.0
H10E C102 H10F 109.0
C104 C103 C102 101.0(13)
C104 C103 H10G 111.6
C102 C103 H10G 111.6
C104 C103 H10H 111.6
C102 C103 H10H 111.6
H10G C103 H10H 109.4
C100 C104 C103 109.2(13)
C100 C104 H10I 109.8
C103 C104 H10I 109.8
C100 C104 H10J 109.8
C103 C104 H10J 109.8
H10I C104 H10J 108.3
C114 C110 C111 110.3(11)
C114 C110 H11A 109.6
C111 C110 H11A 109.6
C114 C110 H11B 109.6
C111 C110 H11B 109.6
H11A C110 H11B 108.1
C110 C111 C112 102.3(11)
C110 C111 H11C 111.3
C112 C111 H11C 111.3
C110 C111 H11D 111.3
C112 C111 H11D 111.3
H11C C111 H11D 109.2
C111 C112 C113 105.3(11)
C111 C112 H11E 110.7
C113 C112 H11E 110.7
C111 C112 H11F 110.7
C113 C112 H11F 110.7
H11E C112 H11F 108.8
C114 C113 C112 99.7(12)
C114 C113 H11G 111.8
C112 C113 H11G 111.8
C114 C113 H11H 111.8
C112 C113 H11H 111.8
H11G C113 H11H 109.5
C110 C114 C113 110.4(11)
C110 C114 H11I 109.6
C113 C114 H11I 109.6
C110 C114 H11J 109.6
C113 C114 H11J 109.6
H11I C114 H11J 108.1

loop_
_geom_bond_atom_site_label_1
_geom_bond_atom_site_label_2
_geom_bond_distance
Zr1 C4 2.331(3)
Zr1 C1 2.350(3)
Zr1 C20 2.540(3)
Zr1 C16 2.551(3)
Zr1 C14 2.559(3)
Zr1 C15 2.564(3)
Zr1 C12 2.583(3)
Zr1 C13 2.584(3)
Zr1 C11 2.587(3)
Zr1 C17 2.589(3)
Zr1 C19 2.627(3)
Zr1 C18 2.632(3)
Zr1 P1 2.6828(8)
P1 C1 1.771(3)
P1 C51 1.827(3)
P1 C41 1.828(3)
B1 C81 1.647(5)
B1 C61 1.650(4)
B1 C91 1.658(4)
B1 C71 1.659(5)
N1 C4 1.146(4)
N1 C5 1.446(4)
C1 C2 1.353(4)
C2 C31 1.489(4)
C2 C3 1.513(4)
C3 H3A 0.9700
C3 H3B 0.9700
C3 H3C 0.9700
C5 C6 1.419(7)
C5 H5A 0.9800
C5 H5B 0.9800
C6 C7 1.383(7)
C6 C7A 1.404(15)
C6 H6A 0.9800
C6 H6B 0.9800
C6 H6C 0.9800
C6 H6D 0.9800
C7 C8 1.481(7)
C7 H7A 0.9800
C7 H7B 0.9800
C8 H8A 0.9700
C8 H8B 0.9700
C8 H8C 0.9700
C7A C8A 1.399(17)
C7A H7A1 0.9800
C7A H7A2 0.9800
C8A H8A1 0.9700
C8A H8A2 0.9700
C8A H8A3 0.9700
C11 C15 1.409(4)
C11 C12 1.418(4)
C11 C21 1.508(4)
C12 C13 1.427(4)
C12 C22 1.504(4)
C13 C14 1.414(4)
C13 C23 1.498(4)
C14 C15 1.427(4)
C14 C24 1.498(4)
C15 C25 1.499(4)
C16 C17 1.419(4)
C16 C20 1.429(4)
C16 C26 1.502(4)
C17 C18 1.410(4)
C17 C27 1.503(4)
C18 C19 1.416(4)
C18 C28 1.504(4)
C19 C20 1.421(4)
C19 C29 1.505(4)
C20 C30 1.502(4)
C21 H21A 0.9700
C21 H21B 0.9700
C21 H21C 0.9700
C22 H22A 0.9700
C22 H22B 0.9700
C22 H22C 0.9700
C23 H23A 0.9700
C23 H23B 0.9700
C23 H23C 0.9700
C24 H24A 0.9700
C24 H24B 0.9700
C24 H24C 0.9700
C25 H25A 0.9700
C25 H25B 0.9700
C25 H25C 0.9700
C26 H26A 0.9700
C26 H26B 0.9700
C26 H26C 0.9700
C27 H27A 0.9700
C27 H27B 0.9700
C27 H27C 0.9700
C28 H28A 0.9700
C28 H28B 0.9700
C28 H28C 0.9700
C29 H29A 0.9700
C29 H29B 0.9700
C29 H29C 0.9700
C30 H30A 0.9700
C30 H30B 0.9700
C30 H30C 0.9700
C31 C36 1.383(4)
C31 C32 1.397(4)
C32 C33 1.382(5)
C32 H32 0.9400
C33 C34 1.365(5)
C33 H33 0.9400
C34 C35 1.370(6)
C34 H34 0.9400
C35 C36 1.397(5)
C35 H35 0.9400
C36 H36 0.9400
C41 C42 1.383(4)
C41 C46 1.393(4)
C42 C43 1.395(5)
C42 H42 0.9400
C43 C44 1.372(5)
C43 H43 0.9400
C44 C45 1.376(5)
C44 H44 0.9400
C45 C46 1.374(5)
C45 H45 0.9400
C46 H46 0.9400
C51 C56 1.386(4)
C51 C52 1.392(4)
C52 C53 1.381(4)
C52 H52 0.9400
C53 C54 1.378(5)
C53 H53 0.9400
C54 C55 1.370(5)
C54 H54 0.9400
C55 C56 1.386(4)
C55 H55 0.9400
C56 H56 0.9400
C61 C62 1.388(4)
C61 C66 1.390(4)
F62 C62 1.351(3)
C62 C63 1.371(4)
F63 C63 1.355(3)
C63 C64 1.365(5)
F64 C64 1.345(4)
C64 C65 1.372(5)
F65 C65 1.348(4)
C65 C66 1.367(4)
F66 C66 1.355(3)
C71 C72 1.383(4)
C71 C76 1.396(4)
F72 C72 1.353(3)
C72 C73 1.387(5)
F73 C73 1.345(4)
C73 C74 1.368(5)
F74 C74 1.347(4)
C74 C75 1.367(5)
F75 C75 1.348(4)
C75 C76 1.372(5)
F76 C76 1.352(3)
C81 C82 1.386(4)
C81 C86 1.393(4)
F82 C82 1.356(4)
C82 C83 1.377(4)
F83 C83 1.349(4)
C83 C84 1.363(5)
F84 C84 1.350(4)
C84 C85 1.374(5)
F85 C85 1.350(4)
C85 C86 1.371(5)
F86 C86 1.357(4)
C91 C96 1.388(4)
C91 C92 1.394(4)
F92 C92 1.354(3)
C92 C93 1.373(4)
F93 C93 1.347(4)
C93 C94 1.371(4)
F94 C94 1.346(4)
C94 C95 1.368(5)
F95 C95 1.350(3)
C95 C96 1.379(4)
F96 C96 1.352(3)
C100 C104 1.326(16)
C100 C101 1.492(13)
C100 H10A 0.9800
C100 H10B 0.9800
C101 C102 1.504(13)
C101 H10C 0.9800
C101 H10D 0.9800
C102 C103 1.506(14)
C102 H10E 0.9800
C102 H10F 0.9800
C103 C104 1.494(15)
C103 H10G 0.9800
C103 H10H 0.9800
C104 H10I 0.9800
C104 H10J 0.9800
C110 C114 1.335(14)
C110 C111 1.489(13)
C110 H11A 0.9800
C110 H11B 0.9800
C111 C112 1.500(12)
C111 H11C 0.9800
C111 H11D 0.9800
C112 C113 1.506(14)
C112 H11E 0.9800
C112 H11F 0.9800
C113 C114 1.496(13)
C113 H11G 0.9800
C113 H11H 0.9800
C114 H11I 0.9800
C114 H11J 0.9800

loop_
_geom_torsion_atom_site_label_1
_geom_torsion_atom_site_label_2
_geom_torsion_atom_site_label_3
_geom_torsion_atom_site_label_4
_geom_torsion
C4 Zr1 P1 C1 -176.05(13)
C20 Zr1 P1 C1 -106.81(14)
C16 Zr1 P1 C1 -62.15(14)
C14 Zr1 P1 C1 106.04(12)
C15 Zr1 P1 C1 120.91(13)
C12 Zr1 P1 C1 60.55(13)
C13 Zr1 P1 C1 74.13(12)
C11 Zr1 P1 C1 91.80(15)
C17 Zr1 P1 C1 -55.46(13)
C19 Zr1 P1 C1 -108.46(13)
C18 Zr1 P1 C1 -81.13(13)
C4 Zr1 P1 C51 -62.25(14)
C1 Zr1 P1 C51 113.79(16)
C20 Zr1 P1 C51 6.98(16)
C16 Zr1 P1 C51 51.64(16)
C14 Zr1 P1 C51 -140.17(14)
C15 Zr1 P1 C51 -125.30(14)
C12 Zr1 P1 C51 174.34(14)
C13 Zr1 P1 C51 -172.08(13)
C11 Zr1 P1 C51 -154.41(15)
C17 Zr1 P1 C51 58.33(14)
C19 Zr1 P1 C51 5.33(14)
C18 Zr1 P1 C51 32.66(14)
C4 Zr1 P1 C41 86.19(15)
C1 Zr1 P1 C41 -97.76(17)
C20 Zr1 P1 C41 155.43(16)
C16 Zr1 P1 C41 -159.91(16)
C14 Zr1 P1 C41 8.28(14)
C15 Zr1 P1 C41 23.15(15)
C12 Zr1 P1 C41 -37.21(15)
C13 Zr1 P1 C41 -23.63(14)
C11 Zr1 P1 C41 -5.96(17)
C17 Zr1 P1 C41 -153.22(15)
C19 Zr1 P1 C41 153.78(15)
C18 Zr1 P1 C41 -178.89(15)
C51 P1 C1 C2 71.2(4)
C41 P1 C1 C2 -48.6(4)
Zr1 P1 C1 C2 -174.8(4)
C51 P1 C1 Zr1 -114.03(14)
C41 P1 C1 Zr1 126.12(11)
C4 Zr1 C1 C2 178.4(3)
C20 Zr1 C1 C2 -76.0(4)
C16 Zr1 C1 C2 -48.2(4)
C14 Zr1 C1 C2 97.6(4)
C15 Zr1 C1 C2 88.1(4)
C12 Zr1 C1 C2 44.3(4)
C13 Zr1 C1 C2 72.4(4)
C11 Zr1 C1 C2 47.8(4)
C17 Zr1 C1 C2 -61.3(4)
C19 Zr1 C1 C2 -104.1(4)
C18 Zr1 C1 C2 -93.2(4)
P1 Zr1 C1 C2 173.9(4)
C4 Zr1 C1 P1 4.50(15)
C20 Zr1 C1 P1 110.15(13)
C16 Zr1 C1 P1 137.91(10)
C14 Zr1 C1 P1 -76.23(11)
C15 Zr1 C1 P1 -85.80(13)
C12 Zr1 C1 P1 -129.62(10)
C13 Zr1 C1 P1 -101.43(11)
C11 Zr1 C1 P1 -126.09(11)
C17 Zr1 C1 P1 124.81(12)
C19 Zr1 C1 P1 82.06(12)
C18 Zr1 C1 P1 92.94(11)
P1 C1 C2 C31 -17.9(5)
Zr1 C1 C2 C31 170.8(3)
P1 C1 C2 C3 162.7(3)
Zr1 C1 C2 C3 -8.5(5)
C5 N1 C4 Zr1 -113(11)
C1 Zr1 C4 N1 143(12)
C20 Zr1 C4 N1 11(12)
C16 Zr1 C4 N1 12(12)
C14 Zr1 C4 N1 -124(12)
C15 Zr1 C4 N1 -91(12)
C12 Zr1 C4 N1 -97(12)
C13 Zr1 C4 N1 -129(12)
C11 Zr1 C4 N1 -76(12)
C17 Zr1 C4 N1 48(12)
C19 Zr1 C4 N1 42(12)
C18 Zr1 C4 N1 62(12)
P1 Zr1 C4 N1 146(12)
C4 N1 C5 C6 126(5)
N1 C5 C6 C7 54.2(9)
N1 C5 C6 C7A 117(3)
C7A C6 C7 C8 23.9(18)
C5 C6 C7 C8 163.6(6)
C7 C6 C7A C8A -69(5)
C5 C6 C7A C8A -157(4)
C4 Zr1 C11 C15 -29.17(19)
C1 Zr1 C11 C15 109.16(19)
C20 Zr1 C11 C15 -110.43(19)
C16 Zr1 C11 C15 -142.88(19)
C14 Zr1 C11 C15 37.74(17)
C12 Zr1 C11 C15 115.9(3)
C13 Zr1 C11 C15 78.15(19)
C17 Zr1 C11 C15 -159.07(17)
C19 Zr1 C11 C15 -101.38(19)
C18 Zr1 C11 C15 -134.50(18)
P1 Zr1 C11 C15 55.7(2)
C4 Zr1 C11 C12 -145.02(18)
C1 Zr1 C11 C12 -6.7(2)
C20 Zr1 C11 C12 133.72(18)
C16 Zr1 C11 C12 101.27(18)
C14 Zr1 C11 C12 -78.12(19)
C15 Zr1 C11 C12 -115.9(3)
C13 Zr1 C11 C12 -37.70(17)
C17 Zr1 C11 C12 85.08(19)
C19 Zr1 C11 C12 142.77(17)
C18 Zr1 C11 C12 109.6(2)
P1 Zr1 C11 C12 -60.2(2)
C4 Zr1 C11 C21 91.8(3)
C1 Zr1 C11 C21 -129.9(3)
C20 Zr1 C11 C21 10.5(3)
C16 Zr1 C11 C21 -21.9(3)
C14 Zr1 C11 C21 158.7(4)
C15 Zr1 C11 C21 120.9(4)
C12 Zr1 C11 C21 -123.2(4)
C13 Zr1 C11 C21 -160.9(4)
C17 Zr1 C11 C21 -38.1(3)
C19 Zr1 C11 C21 19.6(3)
C18 Zr1 C11 C21 -13.6(4)
P1 Zr1 C11 C21 176.6(3)
C15 C11 C12 C13 1.7(3)
C21 C11 C12 C13 -161.5(3)
Zr1 C11 C12 C13 67.17(19)
C15 C11 C12 C22 166.0(3)
C21 C11 C12 C22 2.8(5)
Zr1 C11 C12 C22 -128.5(3)
C15 C11 C12 Zr1 -65.5(2)
C21 C11 C12 Zr1 131.3(3)
C4 Zr1 C12 C11 43.2(2)
C1 Zr1 C12 C11 174.58(18)
C20 Zr1 C12 C11 -50.06(19)
C16 Zr1 C12 C11 -77.40(18)
C14 Zr1 C12 C11 77.10(18)
C15 Zr1 C12 C11 36.34(17)
C13 Zr1 C12 C11 113.7(2)
C17 Zr1 C12 C11 -106.07(18)
C19 Zr1 C12 C11 -57.4(2)
C18 Zr1 C12 C11 -105.7(2)
P1 Zr1 C12 C11 139.99(16)
C4 Zr1 C12 C13 -70.56(19)
C1 Zr1 C12 C13 60.84(17)
C20 Zr1 C12 C13 -163.79(16)
C16 Zr1 C12 C13 168.86(17)
C14 Zr1 C12 C13 -36.64(16)
C15 Zr1 C12 C13 -77.40(18)
C11 Zr1 C12 C13 -113.7(2)
C17 Zr1 C12 C13 140.20(17)
C19 Zr1 C12 C13 -171.10(17)
C18 Zr1 C12 C13 140.53(17)
P1 Zr1 C12 C13 26.26(18)
C4 Zr1 C12 C22 166.5(3)
C1 Zr1 C12 C22 -62.1(3)
C20 Zr1 C12 C22 73.3(3)
C16 Zr1 C12 C22 45.9(3)
C14 Zr1 C12 C22 -159.6(3)
C15 Zr1 C12 C22 159.7(3)
C13 Zr1 C12 C22 -122.9(4)
C11 Zr1 C12 C22 123.3(4)
C17 Zr1 C12 C22 17.3(3)
C19 Zr1 C12 C22 66.0(3)
C18 Zr1 C12 C22 17.6(4)
P1 Zr1 C12 C22 -96.7(3)
C11 C12 C13 C14 -1.8(3)
C22 C12 C13 C14 -166.1(3)
Zr1 C12 C13 C14 65.58(19)
C11 C12 C13 C23 164.9(3)
C22 C12 C13 C23 0.6(5)
Zr1 C12 C13 C23 -127.8(3)
C11 C12 C13 Zr1 -67.3(2)
C22 C12 C13 Zr1 128.3(3)
C4 Zr1 C13 C14 8.92(19)
C1 Zr1 C13 C14 127.21(18)
C20 Zr1 C13 C14 -91.3(2)
C16 Zr1 C13 C14 -128.57(17)
C15 Zr1 C13 C14 -37.76(16)
C12 Zr1 C13 C14 -115.3(2)
C11 Zr1 C13 C14 -77.92(18)
C17 Zr1 C13 C14 -167.48(16)
C19 Zr1 C13 C14 -75.2(7)
C18 Zr1 C13 C14 161.5(2)
P1 Zr1 C13 C14 87.62(16)
C4 Zr1 C13 C12 124.27(17)
C1 Zr1 C13 C12 -117.44(18)
C20 Zr1 C13 C12 24.1(2)
C16 Zr1 C13 C12 -13.2(2)
C14 Zr1 C13 C12 115.3(2)
C15 Zr1 C13 C12 77.59(18)
C11 Zr1 C13 C12 37.43(16)
C17 Zr1 C13 C12 -52.1(2)
C19 Zr1 C13 C12 40.2(7)
C18 Zr1 C13 C12 -83.1(3)
P1 Zr1 C13 C12 -157.03(16)
C4 Zr1 C13 C23 -112.3(3)
C1 Zr1 C13 C23 6.0(3)
C20 Zr1 C13 C23 147.5(3)
C16 Zr1 C13 C23 110.2(3)
C14 Zr1 C13 C23 -121.2(3)
C15 Zr1 C13 C23 -159.0(3)
C12 Zr1 C13 C23 123.4(3)
C11 Zr1 C13 C23 160.9(3)
C17 Zr1 C13 C23 71.3(3)
C19 Zr1 C13 C23 163.6(5)
C18 Zr1 C13 C23 40.3(4)
P1 Zr1 C13 C23 -33.6(3)
C12 C13 C14 C15 1.2(3)
C23 C13 C14 C15 -165.7(3)
Zr1 C13 C14 C15 67.32(19)
C12 C13 C14 C24 169.3(3)
C23 C13 C14 C24 2.5(5)
Zr1 C13 C14 C24 -124.5(3)
C12 C13 C14 Zr1 -66.1(2)
C23 C13 C14 Zr1 127.0(3)
C4 Zr1 C14 C13 -171.38(18)
C1 Zr1 C14 C13 -52.22(18)
C20 Zr1 C14 C13 121.31(18)
C16 Zr1 C14 C13 76.1(2)
C15 Zr1 C14 C13 114.0(2)
C12 Zr1 C14 C13 36.81(16)
C11 Zr1 C14 C13 76.96(18)
C17 Zr1 C14 C13 28.3(4)
C19 Zr1 C14 C13 165.27(17)
C18 Zr1 C14 C13 -132.9(5)
P1 Zr1 C14 C13 -91.40(16)
C4 Zr1 C14 C15 74.65(17)
C1 Zr1 C14 C15 -166.18(17)
C20 Zr1 C14 C15 7.3(2)
C16 Zr1 C14 C15 -37.9(2)
C12 Zr1 C14 C15 -77.15(18)
C13 Zr1 C14 C15 -114.0(2)
C11 Zr1 C14 C15 -37.00(16)
C17 Zr1 C14 C15 -85.7(3)
C19 Zr1 C14 C15 51.3(2)
C18 Zr1 C14 C15 113.1(5)
P1 Zr1 C14 C15 154.63(16)
C4 Zr1 C14 C24 -46.8(3)
C1 Zr1 C14 C24 72.4(3)
C20 Zr1 C14 C24 -114.1(3)
C16 Zr1 C14 C24 -159.4(2)
C15 Zr1 C14 C24 -121.5(3)
C12 Zr1 C14 C24 161.4(3)
C13 Zr1 C14 C24 124.6(3)
C11 Zr1 C14 C24 -158.5(3)
C17 Zr1 C14 C24 152.8(3)
C19 Zr1 C14 C24 -70.2(3)
C18 Zr1 C14 C24 -8.3(7)
P1 Zr1 C14 C24 33.2(3)
C12 C11 C15 C14 -1.0(3)
C21 C11 C15 C14 162.5(3)
Zr1 C11 C15 C14 -66.89(19)
C12 C11 C15 C25 -167.7(3)
C21 C11 C15 C25 -4.2(5)
Zr1 C11 C15 C25 126.4(3)
C12 C11 C15 Zr1 65.9(2)
C21 C11 C15 Zr1 -130.6(3)
C13 C14 C15 C11 -0.1(3)
C24 C14 C15 C11 -168.6(3)
Zr1 C14 C15 C11 67.8(2)
C13 C14 C15 C25 166.3(3)
C24 C14 C15 C25 -2.1(5)
Zr1 C14 C15 C25 -125.7(3)
C13 C14 C15 Zr1 -67.97(19)
C24 C14 C15 Zr1 123.6(3)
C4 Zr1 C15 C11 149.5(2)
C1 Zr1 C15 C11 -96.3(2)
C20 Zr1 C15 C11 71.44(19)
C16 Zr1 C15 C11 39.5(2)
C14 Zr1 C15 C11 -114.2(3)
C12 Zr1 C15 C11 -36.46(17)
C13 Zr1 C15 C11 -76.92(19)
C17 Zr1 C15 C11 31.6(3)
C19 Zr1 C15 C11 97.00(19)
C18 Zr1 C15 C11 86.3(3)
P1 Zr1 C15 C11 -142.80(16)
C4 Zr1 C15 C14 -96.34(18)
C1 Zr1 C15 C14 17.9(2)
C20 Zr1 C15 C14 -174.40(17)
C16 Zr1 C15 C14 153.70(16)
C12 Zr1 C15 C14 77.70(18)
C13 Zr1 C15 C14 37.24(16)
C11 Zr1 C15 C14 114.2(3)
C17 Zr1 C15 C14 145.74(18)
C19 Zr1 C15 C14 -148.84(16)
C18 Zr1 C15 C14 -159.59(19)
P1 Zr1 C15 C14 -28.64(18)
C4 Zr1 C15 C25 27.0(3)
C1 Zr1 C15 C25 141.2(3)
C20 Zr1 C15 C25 -51.1(3)
C16 Zr1 C15 C25 -83.0(3)
C14 Zr1 C15 C25 123.3(4)
C12 Zr1 C15 C25 -159.0(3)
C13 Zr1 C15 C25 160.5(3)
C11 Zr1 C15 C25 -122.5(4)
C17 Zr1 C15 C25 -91.0(3)
C19 Zr1 C15 C25 -25.5(3)
C18 Zr1 C15 C25 -36.3(4)
P1 Zr1 C15 C25 94.7(3)
C4 Zr1 C16 C17 111.70(19)
C1 Zr1 C16 C17 -24.8(2)
C20 Zr1 C16 C17 113.8(3)
C14 Zr1 C16 C17 -150.12(18)
C15 Zr1 C16 C17 -170.51(18)
C12 Zr1 C16 C17 -119.68(19)
C13 Zr1 C16 C17 -112.70(19)
C11 Zr1 C16 C17 -150.84(19)
C19 Zr1 C16 C17 76.1(2)
C18 Zr1 C16 C17 36.45(18)
P1 Zr1 C16 C17 12.4(2)
C4 Zr1 C16 C20 -2.1(2)
C1 Zr1 C16 C20 -138.53(17)
C14 Zr1 C16 C20 96.1(2)
C15 Zr1 C16 C20 75.73(19)
C12 Zr1 C16 C20 126.55(18)
C13 Zr1 C16 C20 133.53(17)
C11 Zr1 C16 C20 95.39(18)
C17 Zr1 C16 C20 -113.8(3)
C19 Zr1 C16 C20 -37.71(17)
C18 Zr1 C16 C20 -77.32(19)
P1 Zr1 C16 C20 -101.38(17)
C4 Zr1 C16 C26 -126.6(3)
C1 Zr1 C16 C26 96.9(3)
C20 Zr1 C16 C26 -124.5(4)
C14 Zr1 C16 C26 -28.4(3)
C15 Zr1 C16 C26 -48.8(3)
C12 Zr1 C16 C26 2.0(3)
C13 Zr1 C16 C26 9.0(3)
C11 Zr1 C16 C26 -29.1(3)
C17 Zr1 C16 C26 121.7(4)
C19 Zr1 C16 C26 -162.2(3)
C18 Zr1 C16 C26 158.2(3)
P1 Zr1 C16 C26 134.1(2)
C20 C16 C17 C18 -1.3(3)
C26 C16 C17 C18 164.1(3)
Zr1 C16 C17 C18 -68.1(2)
C20 C16 C17 C27 -165.3(3)
C26 C16 C17 C27 0.1(5)
Zr1 C16 C17 C27 127.9(3)
C20 C16 C17 Zr1 66.8(2)
C26 C16 C17 Zr1 -127.7(3)
C4 Zr1 C17 C18 29.4(2)
C1 Zr1 C17 C18 -89.14(19)
C20 Zr1 C17 C18 76.9(2)
C16 Zr1 C17 C18 114.9(3)
C14 Zr1 C17 C18 -173.3(2)
C15 Zr1 C17 C18 129.11(19)
C12 Zr1 C17 C18 179.57(18)
C13 Zr1 C17 C18 -154.58(17)
C11 Zr1 C17 C18 146.40(18)
C19 Zr1 C17 C18 36.46(18)
P1 Zr1 C17 C18 -56.03(19)
C4 Zr1 C17 C16 -85.4(2)
C1 Zr1 C17 C16 156.0(2)
C20 Zr1 C17 C16 -38.00(18)
C14 Zr1 C17 C16 71.8(3)
C15 Zr1 C17 C16 14.3(3)
C12 Zr1 C17 C16 64.71(19)
C13 Zr1 C17 C16 90.6(2)
C11 Zr1 C17 C16 31.5(2)
C19 Zr1 C17 C16 -78.4(2)
C18 Zr1 C17 C16 -114.9(3)
P1 Zr1 C17 C16 -170.88(17)
C4 Zr1 C17 C27 152.1(3)
C1 Zr1 C17 C27 33.5(3)
C20 Zr1 C17 C27 -160.5(3)
C16 Zr1 C17 C27 -122.5(4)
C14 Zr1 C17 C27 -50.7(5)
C15 Zr1 C17 C27 -108.2(3)
C12 Zr1 C17 C27 -57.8(3)
C13 Zr1 C17 C27 -31.9(3)
C11 Zr1 C17 C27 -90.9(3)
C19 Zr1 C17 C27 159.1(4)
C18 Zr1 C17 C27 122.7(4)
P1 Zr1 C17 C27 66.6(3)
C16 C17 C18 C19 -0.4(4)
C27 C17 C18 C19 164.0(3)
Zr1 C17 C18 C19 -66.2(2)
C16 C17 C18 C28 -166.1(3)
C27 C17 C18 C28 -1.7(5)
Zr1 C17 C18 C28 128.1(3)
C16 C17 C18 Zr1 65.8(2)
C27 C17 C18 Zr1 -129.8(3)
C4 Zr1 C18 C17 -155.27(19)
C1 Zr1 C18 C17 84.73(19)
C20 Zr1 C18 C17 -78.7(2)
C16 Zr1 C18 C17 -37.34(18)
C14 Zr1 C18 C17 167.2(5)
C15 Zr1 C18 C17 -97.2(3)
C12 Zr1 C18 C17 -0.6(3)
C13 Zr1 C18 C17 50.5(3)
C11 Zr1 C18 C17 -47.9(2)
C19 Zr1 C18 C17 -115.4(3)
P1 Zr1 C18 C17 125.46(18)
C4 Zr1 C18 C19 -39.89(19)
C1 Zr1 C18 C19 -159.89(19)
C20 Zr1 C18 C19 36.67(17)
C16 Zr1 C18 C19 78.04(19)
C14 Zr1 C18 C19 -77.4(6)
C15 Zr1 C18 C19 18.1(3)
C12 Zr1 C18 C19 114.8(2)
C13 Zr1 C18 C19 165.9(2)
C11 Zr1 C18 C19 67.5(2)
C17 Zr1 C18 C19 115.4(3)
P1 Zr1 C18 C19 -119.16(18)
C4 Zr1 C18 C28 84.7(3)
C1 Zr1 C18 C28 -35.3(3)
C20 Zr1 C18 C28 161.3(4)
C16 Zr1 C18 C28 -157.3(4)
C14 Zr1 C18 C28 47.2(7)
C15 Zr1 C18 C28 142.8(3)
C12 Zr1 C18 C28 -120.6(3)
C13 Zr1 C18 C28 -69.5(4)
C11 Zr1 C18 C28 -167.8(3)
C17 Zr1 C18 C28 -120.0(4)
C19 Zr1 C18 C28 124.6(4)
P1 Zr1 C18 C28 5.5(3)
C17 C18 C19 C20 2.0(4)
C28 C18 C19 C20 167.3(3)
Zr1 C18 C19 C20 -63.2(2)
C17 C18 C19 C29 -164.1(3)
C28 C18 C19 C29 1.2(5)
Zr1 C18 C19 C29 130.7(3)
C17 C18 C19 Zr1 65.2(2)
C28 C18 C19 Zr1 -129.5(3)
C4 Zr1 C19 C18 137.1(2)
C1 Zr1 C19 C18 21.0(2)
C20 Zr1 C19 C18 -115.9(3)
C16 Zr1 C19 C18 -77.30(19)
C14 Zr1 C19 C18 161.42(18)
C15 Zr1 C19 C18 -169.76(17)
C12 Zr1 C19 C18 -102.8(2)
C13 Zr1 C19 C18 -135.7(6)
C11 Zr1 C19 C18 -133.23(18)
C17 Zr1 C19 C18 -36.54(17)
P1 Zr1 C19 C18 61.73(18)
C4 Zr1 C19 C20 -107.0(2)
C1 Zr1 C19 C20 136.90(18)
C16 Zr1 C19 C20 38.61(18)
C14 Zr1 C19 C20 -82.7(2)
C15 Zr1 C19 C20 -53.8(2)
C12 Zr1 C19 C20 13.1(3)
C13 Zr1 C19 C20 -19.8(7)
C11 Zr1 C19 C20 -17.3(2)
C17 Zr1 C19 C20 79.4(2)
C18 Zr1 C19 C20 115.9(3)
P1 Zr1 C19 C20 177.65(17)
C4 Zr1 C19 C29 12.3(3)
C1 Zr1 C19 C29 -103.8(3)
C20 Zr1 C19 C29 119.3(4)
C16 Zr1 C19 C29 157.9(4)
C14 Zr1 C19 C29 36.6(4)
C15 Zr1 C19 C29 65.5(3)
C12 Zr1 C19 C29 132.4(3)
C13 Zr1 C19 C29 99.5(7)
C11 Zr1 C19 C29 102.0(3)
C17 Zr1 C19 C29 -161.3(4)
C18 Zr1 C19 C29 -124.8(4)
P1 Zr1 C19 C29 -63.0(3)
C18 C19 C20 C16 -2.8(3)
C29 C19 C20 C16 163.6(3)
Zr1 C19 C20 C16 -68.6(2)
C18 C19 C20 C30 -170.5(3)
C29 C19 C20 C30 -4.2(5)
Zr1 C19 C20 C30 123.7(3)
C18 C19 C20 Zr1 65.8(2)
C29 C19 C20 Zr1 -127.9(3)
C17 C16 C20 C19 2.5(3)
C26 C16 C20 C19 -162.2(3)
Zr1 C16 C20 C19 70.8(2)
C17 C16 C20 C30 170.0(3)
C26 C16 C20 C30 5.2(5)
Zr1 C16 C20 C30 -121.7(3)
C17 C16 C20 Zr1 -68.3(2)
C26 C16 C20 Zr1 126.9(3)
C4 Zr1 C20 C19 65.32(19)
C1 Zr1 C20 C19 -57.4(2)
C16 Zr1 C20 C19 -112.8(3)
C14 Zr1 C20 C19 130.97(18)
C15 Zr1 C20 C19 134.93(18)
C12 Zr1 C20 C19 -171.27(17)
C13 Zr1 C20 C19 175.45(17)
C11 Zr1 C20 C19 164.86(19)
C17 Zr1 C20 C19 -75.45(19)
C18 Zr1 C20 C19 -35.92(18)
P1 Zr1 C20 C19 -3.1(2)
C4 Zr1 C20 C16 178.09(19)
C1 Zr1 C20 C16 55.4(2)
C14 Zr1 C20 C16 -116.26(18)
C15 Zr1 C20 C16 -112.30(18)
C12 Zr1 C20 C16 -58.49(19)
C13 Zr1 C20 C16 -71.8(2)
C11 Zr1 C20 C16 -82.37(18)
C17 Zr1 C20 C16 37.32(17)
C19 Zr1 C20 C16 112.8(3)
C18 Zr1 C20 C16 76.85(19)
P1 Zr1 C20 C16 109.68(17)
C4 Zr1 C20 C30 -58.4(3)
C1 Zr1 C20 C30 178.9(2)
C16 Zr1 C20 C30 123.5(3)
C14 Zr1 C20 C30 7.3(3)
C15 Zr1 C20 C30 11.2(3)
C12 Zr1 C20 C30 65.0(3)
C13 Zr1 C20 C30 51.8(3)
C11 Zr1 C20 C30 41.2(3)
C17 Zr1 C20 C30 160.9(3)
C19 Zr1 C20 C30 -123.7(4)
C18 Zr1 C20 C30 -159.6(3)
P1 Zr1 C20 C30 -126.8(2)
C1 C2 C31 C36 -48.1(5)
C3 C2 C31 C36 131.3(3)
C1 C2 C31 C32 136.6(3)
C3 C2 C31 C32 -44.0(4)
C36 C31 C32 C33 2.9(5)
C2 C31 C32 C33 178.4(3)
C31 C32 C33 C34 -0.8(6)
C32 C33 C34 C35 -1.1(6)
C33 C34 C35 C36 0.8(6)
C32 C31 C36 C35 -3.2(5)
C2 C31 C36 C35 -178.7(3)
C34 C35 C36 C31 1.4(6)
C1 P1 C41 C42 15.0(3)
C51 P1 C41 C42 -119.4(3)
Zr1 P1 C41 C42 86.0(3)
C1 P1 C41 C46 -170.5(2)
C51 P1 C41 C46 55.0(2)
Zr1 P1 C41 C46 -99.5(2)
C46 C41 C42 C43 0.5(4)
P1 C41 C42 C43 174.8(2)
C41 C42 C43 C44 -0.6(5)
C42 C43 C44 C45 -0.1(5)
C43 C44 C45 C46 0.8(5)
C44 C45 C46 C41 -0.9(5)
C42 C41 C46 C45 0.3(5)
P1 C41 C46 C45 -174.6(3)
C1 P1 C51 C56 119.7(3)
C41 P1 C51 C56 -112.4(3)
Zr1 P1 C51 C56 44.7(3)
C1 P1 C51 C52 -71.2(3)
C41 P1 C51 C52 56.7(3)
Zr1 P1 C51 C52 -146.2(2)
C56 C51 C52 C53 -3.4(5)
P1 C51 C52 C53 -172.6(3)
C51 C52 C53 C54 3.0(5)
C52 C53 C54 C55 -0.7(5)
C53 C54 C55 C56 -1.2(5)
C52 C51 C56 C55 1.5(5)
P1 C51 C56 C55 171.0(3)
C54 C55 C56 C51 0.8(5)
C81 B1 C61 C62 -112.7(3)
C91 B1 C61 C62 10.0(4)
C71 B1 C61 C62 123.9(3)
C81 B1 C61 C66 63.2(3)
C91 B1 C61 C66 -174.0(3)
C71 B1 C61 C66 -60.2(4)
C66 C61 C62 F62 -176.2(3)
B1 C61 C62 F62 -0.1(5)
C66 C61 C62 C63 3.4(5)
B1 C61 C62 C63 179.6(3)
F62 C62 C63 F63 -2.5(4)
C61 C62 C63 F63 177.8(3)
F62 C62 C63 C64 178.1(3)
C61 C62 C63 C64 -1.6(5)
F63 C63 C64 F64 0.5(5)
C62 C63 C64 F64 179.9(3)
F63 C63 C64 C65 179.9(3)
C62 C63 C64 C65 -0.7(5)
F64 C64 C65 F65 0.1(5)
C63 C64 C65 F65 -179.3(3)
F64 C64 C65 C66 -179.8(3)
C63 C64 C65 C66 0.8(5)
F65 C65 C66 F66 -0.1(4)
C64 C65 C66 F66 179.8(3)
F65 C65 C66 C61 -178.5(3)
C64 C65 C66 C61 1.5(5)
C62 C61 C66 F66 178.2(3)
B1 C61 C66 F66 1.7(4)
C62 C61 C66 C65 -3.4(5)
B1 C61 C66 C65 -179.9(3)
C81 B1 C71 C72 -128.7(3)
C61 B1 C71 C72 -11.9(4)
C91 B1 C71 C72 110.0(3)
C81 B1 C71 C76 61.2(3)
C61 B1 C71 C76 178.0(3)
C91 B1 C71 C76 -60.0(3)
C76 C71 C72 F72 177.6(3)
B1 C71 C72 F72 7.1(5)
C76 C71 C72 C73 -1.8(4)
B1 C71 C72 C73 -172.4(3)
F72 C72 C73 F73 2.1(4)
C71 C72 C73 F73 -178.4(3)
F72 C72 C73 C74 -177.4(3)
C71 C72 C73 C74 2.1(5)
F73 C73 C74 F74 0.8(5)
C72 C73 C74 F74 -179.7(3)
F73 C73 C74 C75 -179.5(3)
C72 C73 C74 C75 0.0(5)
F74 C74 C75 F75 -2.0(5)
C73 C74 C75 F75 178.4(3)
F74 C74 C75 C76 177.6(3)
C73 C74 C75 C76 -2.0(5)
F75 C75 C76 F76 0.3(4)
C74 C75 C76 F76 -179.3(3)
F75 C75 C76 C71 -178.1(3)
C74 C75 C76 C71 2.3(5)
C72 C71 C76 F76 -178.7(2)
B1 C71 C76 F76 -7.2(4)
C72 C71 C76 C75 -0.4(4)
B1 C71 C76 C75 171.1(3)
C61 B1 C81 C82 -107.0(3)
C91 B1 C81 C82 129.4(3)
C71 B1 C81 C82 15.2(4)
C61 B1 C81 C86 68.0(3)
C91 B1 C81 C86 -55.6(4)
C71 B1 C81 C86 -169.7(3)
C86 C81 C82 F82 -177.9(3)
B1 C81 C82 F82 -2.6(5)
C86 C81 C82 C83 1.2(4)
B1 C81 C82 C83 176.4(3)
F82 C82 C83 F83 0.4(4)
C81 C82 C83 F83 -178.7(3)
F82 C82 C83 C84 -180.0(3)
C81 C82 C83 C84 1.0(5)
F83 C83 C84 F84 -0.3(5)
C82 C83 C84 F84 -180.0(3)
F83 C83 C84 C85 177.9(3)
C82 C83 C84 C85 -1.8(5)
F84 C84 C85 F85 -1.6(5)
C83 C84 C85 F85 -179.9(3)
F84 C84 C85 C86 178.6(3)
C83 C84 C85 C86 0.3(5)
F85 C85 C86 F86 1.8(5)
C84 C85 C86 F86 -178.4(3)
F85 C85 C86 C81 -177.8(3)
C84 C85 C86 C81 2.0(5)
C82 C81 C86 F86 177.8(3)
B1 C81 C86 F86 2.1(4)
C82 C81 C86 C85 -2.7(5)
B1 C81 C86 C85 -178.4(3)
C81 B1 C91 C96 -14.0(4)
C61 B1 C91 C96 -131.1(3)
C71 B1 C91 C96 108.2(3)
C81 B1 C91 C92 175.1(3)
C61 B1 C91 C92 58.0(4)
C71 B1 C91 C92 -62.7(3)
C96 C91 C92 F92 -177.9(3)
B1 C91 C92 F92 -5.7(4)
C96 C91 C92 C93 0.8(5)
B1 C91 C92 C93 172.9(3)
F92 C92 C93 F93 -1.5(4)
C91 C92 C93 F93 179.8(3)
F92 C92 C93 C94 178.5(3)
C91 C92 C93 C94 -0.2(5)
F93 C93 C94 F94 -0.6(5)
C92 C93 C94 F94 179.4(3)
F93 C93 C94 C95 179.4(3)
C92 C93 C94 C95 -0.6(5)
F94 C94 C95 F95 0.5(5)
C93 C94 C95 F95 -179.4(3)
F94 C94 C95 C96 -179.2(3)
C93 C94 C95 C96 0.8(5)
F95 C95 C96 F96 2.0(5)
C94 C95 C96 F96 -178.2(3)
F95 C95 C96 C91 -179.9(3)
C94 C95 C96 C91 -0.2(5)
C92 C91 C96 F96 177.3(3)
B1 C91 C96 F96 6.0(5)
C92 C91 C96 C95 -0.6(5)
B1 C91 C96 C95 -171.9(3)
C104 C100 C101 C102 -5(3)
C100 C101 C102 C103 25(3)
C101 C102 C103 C104 -34(3)
C101 C100 C104 C103 -17(3)
C102 C103 C104 C100 32(3)
C114 C110 C111 C112 11(2)
C110 C111 C112 C113 -28(2)
C111 C112 C113 C114 34(3)
C111 C110 C114 C113 12(3)
C112 C113 C114 C110 -29(3)
